data_4072719
loop_
_publ_author_name
'Tang, Hau-San'
'Zhu, Nianyong'
'Yam, Vivian Wing-Wah'

_publ_section_title
;
 Tetranuclear Macrocyclic Gold(I) Alkynyl Phosphine Complex Containing
 Azobenzene Functionalities: A Dual-Input Molecular Logic with
 Photoswitching Behavior Controllable via Silver(I)
 Coordination/Decoordination
;
_journal_issue 1
_journal_name_full Organometallics
_journal_page_first 22
_journal_paper_doi 10.1021/om0609719
_journal_volume 26
_journal_year 2007
_chemical_formula_moiety 'C96 H103 Au4 Cl4 N4 O5.50 P4'
_chemical_formula_sum 'C96 H103 Au4 Cl4 N4 O5.5 P4'
_chemical_formula_weight 2454.37
_chemical_name_systematic
;
 ?
;
_space_group_IT_number 15
_symmetry_cell_setting monoclinic
_symmetry_space_group_name_Hall '-C 2yc'
_symmetry_space_group_name_H-M 'C 1 2/c 1'
_atom_sites_solution_hydrogens geom
_atom_sites_solution_primary direct
_atom_sites_solution_secondary difmap
_audit_creation_method SHELXL-97
_cell_angle_alpha 90.00
_cell_angle_beta 121.94(3)
_cell_angle_gamma 90.00
_cell_formula_units_Z 8
_cell_length_a 36.738(7)
_cell_length_b 24.734(5)
_cell_length_c 27.013(5)
_cell_measurement_reflns_used 0
_cell_measurement_temperature 253(2)
_cell_measurement_theta_max 0
_cell_measurement_theta_min 0
_cell_volume 20830(10)
_computing_cell_refinement Scalepack
_computing_data_collection Marcontrol
_computing_data_reduction Denzo
_computing_molecular_graphics 'Ortep-3 for Windows (Farrugia, 1997)'
_computing_publication_material 'WinGX publication routines (Farrugia, 1999)'
_computing_structure_refinement 'SHELXL-97 (Sheldrick, 1997)'
_computing_structure_solution SIR-97
_diffrn_ambient_temperature 253(2)
_diffrn_measured_fraction_theta_full 0.615
_diffrn_measured_fraction_theta_max 0.615
_diffrn_measurement_device_type 'marresearch IPDS mar300'
_diffrn_measurement_method Oscillation
_diffrn_radiation_monochromator graphite
_diffrn_radiation_source 'fine-focus sealed tube'
_diffrn_radiation_type MoK\a
_diffrn_radiation_wavelength 0.71069
_diffrn_reflns_av_R_equivalents 0.0888
_diffrn_reflns_av_sigmaI/netI 0.1530
_diffrn_reflns_limit_h_max 37
_diffrn_reflns_limit_h_min -37
_diffrn_reflns_limit_k_max 28
_diffrn_reflns_limit_k_min -29
_diffrn_reflns_limit_l_max 27
_diffrn_reflns_limit_l_min -29
_diffrn_reflns_number 39229
_diffrn_reflns_theta_full 25.20
_diffrn_reflns_theta_max 25.20
_diffrn_reflns_theta_min 1.05
_exptl_absorpt_coefficient_mu 5.829
_exptl_absorpt_correction_type none
_exptl_crystal_colour orange
_exptl_crystal_density_diffrn 1.565
_exptl_crystal_density_method 'not measured'
_exptl_crystal_description prism
_exptl_crystal_F_000 9560
_exptl_crystal_size_max 0.5
_exptl_crystal_size_mid 0.1
_exptl_crystal_size_min 0.08
_refine_diff_density_max 1.983
_refine_diff_density_min -1.111
_refine_diff_density_rms 0.389
_refine_ls_extinction_method none
_refine_ls_goodness_of_fit_ref 0.949
_refine_ls_hydrogen_treatment mixed
_refine_ls_matrix_type full
_refine_ls_number_parameters 489
_refine_ls_number_reflns 11552
_refine_ls_number_restraints 21
_refine_ls_restrained_S_all 0.954
_refine_ls_R_factor_all 0.1235
_refine_ls_R_factor_gt 0.0632
_refine_ls_shift/su_max 0.001
_refine_ls_shift/su_mean 0.000
_refine_ls_structure_factor_coef Fsqd
_refine_ls_weighting_details 'calc w=1/[\s^2^(Fo^2^)+(0.1075P)^2^+0.0000P] where P=(Fo^2^+2Fc^2^)/3'
_refine_ls_weighting_scheme calc
_refine_ls_wR_factor_gt 0.1737
_refine_ls_wR_factor_ref 0.2042
_reflns_number_gt 6123
_reflns_number_total 11552
_reflns_threshold_expression >2sigma(I)
_cod_data_source_file om0609719si20061110_125753.cif
_cod_data_source_block mar937
_cod_original_cell_volume 20830(7)
_cod_original_sg_symbol_H-M 'C 2/c'
_cod_original_formula_sum 'C96 H103 Au4 Cl4 N4 O5.50 P4'
_cod_database_code 4072719

loop_
_symmetry_equiv_pos_as_xyz
'x, y, z'
'-x, y, -z+1/2'
'x+1/2, y+1/2, z'
'-x+1/2, y+1/2, -z+1/2'
'-x, -y, -z'
'x, -y, z-1/2'
'-x+1/2, -y+1/2, -z'
'x+1/2, -y+1/2, z-1/2'

loop_
_atom_site_label
_atom_site_type_symbol
_atom_site_fract_x
_atom_site_fract_y
_atom_site_fract_z
_atom_site_U_iso_or_equiv
_atom_site_adp_type
_atom_site_occupancy
_atom_site_symmetry_multiplicity
_atom_site_calc_flag
_atom_site_refinement_flags
Au1 Au 0.80656(3) -0.05774(3) -0.14627(4) 0.0593(3) Uani 1 1 d .
Au2 Au 0.88884(3) -0.01598(3) -0.02595(4) 0.0598(3) Uani 1 1 d .
Au3 Au 0.74775(3) -0.68671(3) 0.15735(4) 0.0752(4) Uani 1 1 d .
Au4 Au 0.84648(3) -0.67295(3) 0.24545(5) 0.0836(4) Uani 1 1 d .
P1 P 0.82227(19) 0.01850(17) -0.1782(3) 0.0593(16) Uani 1 1 d .
P2 P 0.88538(18) 0.06892(18) -0.0606(2) 0.0580(16) Uani 1 1 d .
P3 P 0.7442(2) -0.7532(2) 0.2135(3) 0.0750(19) Uani 1 1 d .
P4 P 0.8401(2) -0.7602(2) 0.2672(3) 0.0765(19) Uani 1 1 d .
C1 C 0.7922(6) -0.1292(7) -0.1242(8) 0.053(5) Uiso 1 1 d .
C2 C 0.7881(6) -0.1708(7) -0.1063(8) 0.055(5) Uiso 1 1 d .
C3 C 0.7841(6) -0.2249(7) -0.0858(9) 0.058(5) Uiso 1 1 d .
C4 C 0.7510(7) -0.2358(8) -0.0768(9) 0.070(6) Uiso 1 1 d .
H4 H 0.7298 -0.2103 -0.0858 0.085 Uiso 1 1 calc R
C5 C 0.7503(7) -0.2852(7) -0.0541(9) 0.070(6) Uiso 1 1 d .
H5 H 0.7289 -0.2935 -0.0468 0.084 Uiso 1 1 calc R
C6 C 0.7813(7) -0.3215(7) -0.0426(9) 0.057(5) Uiso 1 1 d .
C7 C 0.8142(7) -0.3122(7) -0.0498(8) 0.059(5) Uiso 1 1 d .
H7 H 0.8345 -0.3387 -0.0418 0.071 Uiso 1 1 calc R
C8 C 0.8168(7) -0.2622(7) -0.0694(9) 0.064(6) Uiso 1 1 d .
H8 H 0.8404 -0.2532 -0.0718 0.077 Uiso 1 1 calc R
C9 C 0.7456(7) -0.6274(7) 0.1044(9) 0.066(6) Uiso 1 1 d .
C10 C 0.7462(7) -0.5876(8) 0.0808(9) 0.068(6) Uiso 1 1 d .
C11 C 0.7479(7) -0.5388(7) 0.0545(9) 0.058(5) Uiso 1 1 d .
C12 C 0.7210(7) -0.4968(8) 0.0453(9) 0.075(6) Uiso 1 1 d .
H12 H 0.7006 -0.5014 0.0554 0.091 Uiso 1 1 calc R
C13 C 0.7223(7) -0.4484(7) 0.0220(9) 0.069(6) Uiso 1 1 d .
H13 H 0.7028 -0.4216 0.0167 0.082 Uiso 1 1 calc R
C14 C 0.7520(7) -0.4382(7) 0.0061(9) 0.066(6) Uiso 1 1 d .
C15 C 0.7813(8) -0.4780(8) 0.0195(10) 0.084(7) Uiso 1 1 d .
H15 H 0.8042 -0.4713 0.0147 0.101 Uiso 1 1 calc R
C16 C 0.7782(8) -0.5305(9) 0.0410(10) 0.083(7) Uiso 1 1 d .
H16 H 0.7968 -0.5583 0.0456 0.100 Uiso 1 1 calc R
C17 C 0.8917(7) -0.0881(8) 0.0099(9) 0.067(6) Uiso 1 1 d .
C18 C 0.8920(6) -0.1310(7) 0.0301(9) 0.062(6) Uiso 1 1 d .
C19 C 0.8907(7) -0.1837(7) 0.0560(9) 0.065(6) Uiso 1 1 d .
C20 C 0.8604(7) -0.1924(8) 0.0713(10) 0.080(7) Uiso 1 1 d .
H20 H 0.8409 -0.1656 0.0658 0.096 Uiso 1 1 calc R
C21 C 0.8603(7) -0.2410(7) 0.0944(9) 0.068(6) Uiso 1 1 d .
H21 H 0.8407 -0.2471 0.1057 0.082 Uiso 1 1 calc R
C22 C 0.8866(7) -0.2791(8) 0.1011(9) 0.067(6) Uiso 1 1 d .
C23 C 0.9150(7) -0.2722(8) 0.0832(9) 0.076(6) Uiso 1 1 d .
H23 H 0.9320 -0.3010 0.0852 0.092 Uiso 1 1 calc R
C24 C 0.9185(7) -0.2236(8) 0.0628(9) 0.079(7) Uiso 1 1 d .
H24 H 0.9393 -0.2178 0.0536 0.095 Uiso 1 1 calc R
C25 C 0.8527(8) -0.5937(10) 0.2274(12) 0.104(8) Uiso 1 1 d .
C26 C 0.8532(8) -0.5490(9) 0.2119(11) 0.087(7) Uiso 1 1 d .
C27 C 0.8542(8) -0.4972(9) 0.1916(11) 0.091(7) Uiso 1 1 d .
C28 C 0.8228(7) -0.4582(8) 0.1793(9) 0.076(6) Uiso 1 1 d .
H28 H 0.7999 -0.4656 0.1838 0.091 Uiso 1 1 calc R
C29 C 0.8270(8) -0.4088(9) 0.1603(10) 0.091(7) Uiso 1 1 d .
H29 H 0.8069 -0.3821 0.1529 0.109 Uiso 1 1 calc R
C30 C 0.8588(7) -0.3971(8) 0.1520(10) 0.074(6) Uiso 1 1 d .
C31 C 0.8884(8) -0.4348(9) 0.1606(11) 0.097(8) Uiso 1 1 d .
H31 H 0.9095 -0.4262 0.1526 0.116 Uiso 1 1 calc R
C32 C 0.8878(8) -0.4851(9) 0.1808(11) 0.097(8) Uiso 1 1 d .
H32 H 0.9084 -0.5108 0.1875 0.116 Uiso 1 1 calc R
C33 C 0.8357(6) 0.0782(6) -0.1300(8) 0.056(5) Uiso 1 1 d .
H33A H 0.8382 0.1098 -0.1493 0.067 Uiso 1 1 calc R
H33B H 0.8127 0.0847 -0.1232 0.067 Uiso 1 1 calc R
C34 C 0.7769(7) 0.0408(7) -0.2482(9) 0.059(5) Uiso 1 1 d .
C35 C 0.7395(7) 0.0574(7) -0.2503(10) 0.077(6) Uiso 1 1 d .
H35 H 0.7383 0.0578 -0.2167 0.092 Uiso 1 1 calc R
C36 C 0.7039(8) 0.0733(8) -0.3042(11) 0.085(7) Uiso 1 1 d .
H36 H 0.6792 0.0853 -0.3062 0.102 Uiso 1 1 calc R
C37 C 0.7051(8) 0.0713(8) -0.3531(11) 0.090(7) Uiso 1 1 d .
H37 H 0.6811 0.0822 -0.3882 0.108 Uiso 1 1 calc R
C38 C 0.7393(8) 0.0544(8) -0.3525(11) 0.091(7) Uiso 1 1 d .
H38 H 0.7386 0.0533 -0.3874 0.109 Uiso 1 1 calc R
C39 C 0.7765(7) 0.0380(7) -0.3013(10) 0.073(6) Uiso 1 1 d .
H39 H 0.8003 0.0258 -0.3017 0.088 Uiso 1 1 calc R
C40 C 0.8674(7) 0.0085(8) -0.1859(9) 0.070(6) Uiso 1 1 d .
C41 C 0.8888(7) -0.0395(8) -0.1683(9) 0.074(6) Uiso 1 1 d .
H41 H 0.8774 -0.0666 -0.1566 0.089 Uiso 1 1 calc R
C42 C 0.9273(11) -0.0511(12) -0.1667(14) 0.140(11) Uiso 1 1 d .
H42 H 0.9431 -0.0827 -0.1521 0.168 Uiso 1 1 calc R
C43 C 0.9387(11) -0.0050(13) -0.1919(15) 0.153(12) Uiso 1 1 d .
H43 H 0.9623 -0.0104 -0.1953 0.183 Uiso 1 1 calc R
C44 C 0.9180(9) 0.0459(10) -0.2112(11) 0.103(8) Uiso 1 1 d .
H44 H 0.9280 0.0730 -0.2249 0.123 Uiso 1 1 calc R
C45 C 0.8812(7) 0.0522(8) -0.2082(9) 0.074(6) Uiso 1 1 d .
H45 H 0.8657 0.0843 -0.2205 0.088 Uiso 1 1 calc R
C46 C 0.8850(6) 0.1210(6) -0.0150(8) 0.070(6) Uiso 1 1 d G
C47 C 0.9121(6) 0.1128(7) 0.0446(9) 0.152(12) Uiso 1 1 d G
H47 H 0.9279 0.0811 0.0584 0.183 Uiso 1 1 calc R
C48 C 0.9156(7) 0.1521(10) 0.0837(7) 0.205(17) Uiso 1 1 d G
H48 H 0.9337 0.1466 0.1236 0.246 Uiso 1 1 calc R
C49 C 0.8919(8) 0.1996(8) 0.0631(10) 0.167(13) Uiso 1 1 d G
H49 H 0.8942 0.2258 0.0893 0.200 Uiso 1 1 calc R
C50 C 0.8648(7) 0.2078(6) 0.0035(11) 0.171(14) Uiso 1 1 d G
H50 H 0.8489 0.2395 -0.0103 0.205 Uiso 1 1 calc R
C51 C 0.8613(6) 0.1685(8) -0.0356(7) 0.136(11) Uiso 1 1 d G
H51 H 0.8432 0.1740 -0.0755 0.163 Uiso 1 1 calc R
C52 C 0.9287(6) 0.0882(7) -0.0712(8) 0.052(5) Uiso 1 1 d .
C53 C 0.9600(7) 0.0539(8) -0.0568(9) 0.072(6) Uiso 1 1 d .
H53 H 0.9597 0.0206 -0.0411 0.086 Uiso 1 1 calc R
C54 C 0.9945(9) 0.0666(9) -0.0648(11) 0.103(8) Uiso 1 1 d .
H54 H 1.0163 0.0419 -0.0553 0.124 Uiso 1 1 calc R
C55 C 0.9941(8) 0.1202(9) -0.0884(10) 0.094(8) Uiso 1 1 d .
H55 H 1.0158 0.1306 -0.0944 0.113 Uiso 1 1 calc R
C56 C 0.9619(8) 0.1534(9) -0.1010(10) 0.089(7) Uiso 1 1 d .
H56 H 0.9616 0.1876 -0.1154 0.107 Uiso 1 1 calc R
C57 C 0.9285(8) 0.1389(8) -0.0935(10) 0.084(7) Uiso 1 1 d .
H57 H 0.9062 0.1629 -0.1034 0.101 Uiso 1 1 calc R
C58 C 0.7955(6) -0.7667(7) 0.2783(9) 0.066(6) Uiso 1 1 d .
H58A H 0.7954 -0.8030 0.2917 0.080 Uiso 1 1 calc R
H58B H 0.7999 -0.7418 0.3087 0.080 Uiso 1 1 calc R
C59 C 0.7100(7) -0.7345(7) 0.2409(9) 0.061(6) Uiso 1 1 d .
C60 C 0.6716(13) -0.7571(14) 0.2193(17) 0.172(14) Uiso 1 1 d .
H60 H 0.6624 -0.7832 0.1903 0.206 Uiso 1 1 calc R
C61 C 0.6445(14) -0.7424(16) 0.2394(18) 0.188(16) Uiso 1 1 d .
H61 H 0.6187 -0.7607 0.2249 0.225 Uiso 1 1 calc R
C62 C 0.6549(11) -0.7019(12) 0.2797(15) 0.141(11) Uiso 1 1 d .
H62 H 0.6368 -0.6911 0.2921 0.169 Uiso 1 1 calc R
C63 C 0.6943(9) -0.6789(10) 0.3000(12) 0.104(9) Uiso 1 1 d .
H63 H 0.7043 -0.6528 0.3291 0.125 Uiso 1 1 calc R
C64 C 0.7189(8) -0.6931(9) 0.2784(10) 0.084(7) Uiso 1 1 d .
H64 H 0.7436 -0.6731 0.2903 0.101 Uiso 1 1 calc R
C65 C 0.7258(8) -0.8176(9) 0.1765(12) 0.088(7) Uiso 1 1 d .
C66 C 0.7248(8) -0.8629(9) 0.2064(12) 0.099(8) Uiso 1 1 d .
H66 H 0.7351 -0.8614 0.2461 0.118 Uiso 1 1 calc R
C67 C 0.7084(9) -0.9094(12) 0.1758(14) 0.122(10) Uiso 1 1 d .
H67 H 0.7061 -0.9400 0.1939 0.146 Uiso 1 1 calc R
C68 C 0.6961(11) -0.9111(13) 0.1214(17) 0.149(12) Uiso 1 1 d .
H68 H 0.6865 -0.9446 0.1036 0.179 Uiso 1 1 calc R
C69 C 0.6952(10) -0.8731(12) 0.0881(15) 0.130(10) Uiso 1 1 d .
H69 H 0.6855 -0.8772 0.0487 0.156 Uiso 1 1 calc R
C70 C 0.7108(9) -0.8251(10) 0.1192(13) 0.113(9) Uiso 1 1 d .
H70 H 0.7109 -0.7952 0.0985 0.136 Uiso 1 1 calc R
C71 C 0.8887(7) -0.7869(8) 0.3337(10) 0.073(6) Uiso 1 1 d .
C72 C 0.8867(7) -0.8160(7) 0.3755(9) 0.064(6) Uiso 1 1 d .
H72 H 0.8610 -0.8223 0.3735 0.076 Uiso 1 1 calc R
C73 C 0.9249(8) -0.8350(8) 0.4200(10) 0.083(7) Uiso 1 1 d .
H73 H 0.9247 -0.8564 0.4482 0.100 Uiso 1 1 calc R
C74 C 0.9634(9) -0.8248(9) 0.4260(12) 0.098(8) Uiso 1 1 d .
H74 H 0.9883 -0.8378 0.4585 0.118 Uiso 1 1 calc R
C75 C 0.9661(9) -0.7961(10) 0.3858(13) 0.115(9) Uiso 1 1 d .
H75 H 0.9923 -0.7906 0.3888 0.138 Uiso 1 1 calc R
C76 C 0.9282(9) -0.7748(10) 0.3396(12) 0.110(9) Uiso 1 1 d .
H76 H 0.9290 -0.7526 0.3124 0.132 Uiso 1 1 calc R
C77 C 0.8302(7) -0.8076(8) 0.2144(10) 0.065(6) Uiso 1 1 d .
C78 C 0.8267(9) -0.8589(11) 0.2182(14) 0.131(10) Uiso 1 1 d .
H78 H 0.8299 -0.8731 0.2522 0.157 Uiso 1 1 calc R
C79 C 0.8173(11) -0.8979(14) 0.1677(17) 0.159(13) Uiso 1 1 d .
H79 H 0.8173 -0.9351 0.1729 0.190 Uiso 1 1 calc R
C80 C 0.8093(11) -0.8788(14) 0.1177(17) 0.156(13) Uiso 1 1 d .
H80 H 0.8046 -0.9022 0.0879 0.187 Uiso 1 1 calc R
C81 C 0.8080(10) -0.8251(12) 0.1099(15) 0.134(11) Uiso 1 1 d .
H81 H 0.7997 -0.8101 0.0739 0.161 Uiso 1 1 calc R
C82 C 0.8192(8) -0.7939(10) 0.1570(12) 0.104(8) Uiso 1 1 d .
H82 H 0.8200 -0.7571 0.1507 0.124 Uiso 1 1 calc R
C83 C 0.8736(19) 0.003(2) -0.389(2) 0.29(3) Uiso 1 1 d .
H83A H 0.8640 -0.0334 -0.3865 0.346 Uiso 1 1 calc R
H83B H 0.8642 0.0094 -0.4290 0.346 Uiso 1 1 calc R
C84 C 0.8439(9) 0.3319(13) 0.0889(12) 0.169(14) Uiso 1 1 d D
C85 C 0.507(2) -0.624(2) 0.276(3) 0.394(19) Uiso 1 1 d D
C86 C 0.5391(18) -0.665(2) 0.283(3) 0.394(19) Uiso 1 1 d D
C87 C 0.524(3) -0.693(2) 0.226(3) 0.394(19) Uiso 1 1 d D
C88 C 0.534(3) -0.753(2) 0.241(2) 0.394(19) Uiso 1 1 d D
C89 C 0.532(3) -0.787(2) 0.194(3) 0.394(19) Uiso 1 1 d D
C90 C 0.527(3) -0.847(2) 0.203(3) 0.394(19) Uiso 1 1 d D
O6 O 1.0000 -0.120(2) -0.2500 0.31(2) Uiso 1 2 d S
O4 O 0.8943(16) -0.4692(19) 0.021(2) 0.39(2) Uiso 1 1 d .
C91 C 0.880(2) -0.663(3) 0.399(3) 0.382(17) Uiso 1 1 d D
C92 C 0.926(2) -0.654(2) 0.439(2) 0.382(17) Uiso 1 1 d D
C93 C 0.9341(19) -0.608(2) 0.409(3) 0.382(17) Uiso 1 1 d D
C94 C 0.9071(18) -0.558(2) 0.397(3) 0.382(17) Uiso 1 1 d D
C95 C 0.9260(16) -0.505(2) 0.395(3) 0.382(17) Uiso 1 1 d D
C96 C 0.898(2) -0.458(2) 0.363(3) 0.382(17) Uiso 1 1 d D
Cl1 Cl 0.8483(5) 0.0512(5) -0.3661(6) 0.229(5) Uiso 1 1 d .
Cl2 Cl 0.9284(8) 0.0039(9) -0.3478(11) 0.378(11) Uiso 1 1 d .
Cl3 Cl 0.8008(5) 0.3070(6) 0.0350(7) 0.272(7) Uiso 1 1 d D
Cl4 Cl 0.8778(8) 0.3726(11) 0.0846(12) 0.466(15) Uiso 1 1 d D
N1 N 0.7832(6) -0.3773(6) -0.0193(8) 0.075(5) Uiso 1 1 d .
N2 N 0.7525(6) -0.3849(6) -0.0141(7) 0.070(5) Uiso 1 1 d .
N3 N 0.8866(6) -0.3338(6) 0.1198(8) 0.077(5) Uiso 1 1 d .
N4 N 0.8587(6) -0.3420(6) 0.1307(8) 0.080(5) Uiso 1 1 d .
O1 O 0.9896(11) -0.6538(13) 0.3290(15) 0.258(14) Uiso 1 1 d .
O2 O 0.9887(12) -0.5599(14) 0.3062(17) 0.290(17) Uiso 1 1 d .
O3 O 1.0874(11) -0.3062(13) -0.1773(16) 0.265(15) Uiso 1 1 d .
O5 O 0.9287(16) 0.3040(19) -0.050(2) 0.39(3) Uiso 1 1 d .

loop_
_atom_site_aniso_label
_atom_site_aniso_U_11
_atom_site_aniso_U_22
_atom_site_aniso_U_33
_atom_site_aniso_U_23
_atom_site_aniso_U_13
_atom_site_aniso_U_12
Au1 0.0747(7) 0.0406(4) 0.0664(7) 0.0021(4) 0.0399(5) -0.0066(4)
Au2 0.0679(7) 0.0506(4) 0.0667(7) 0.0124(4) 0.0395(5) 0.0012(4)
Au3 0.0969(8) 0.0528(5) 0.0874(8) 0.0277(4) 0.0566(7) 0.0152(5)
Au4 0.1000(9) 0.0539(5) 0.1060(9) 0.0257(5) 0.0607(7) 0.0017(5)
P1 0.075(4) 0.042(3) 0.067(4) 0.001(3) 0.042(4) -0.004(3)
P2 0.067(4) 0.047(3) 0.061(4) 0.005(3) 0.034(4) -0.003(3)
P3 0.089(5) 0.054(3) 0.079(5) 0.021(3) 0.042(4) 0.003(3)
P4 0.099(5) 0.051(3) 0.083(5) 0.018(3) 0.051(4) -0.003(3)

loop_
_atom_type_symbol
_atom_type_description
_atom_type_scat_dispersion_real
_atom_type_scat_dispersion_imag
_atom_type_scat_source
Au Au -2.0133 8.8022 'International Tables Vol C Tables 4.2.6.8 and 6.1.1.4'
P P 0.1023 0.0942 'International Tables Vol C Tables 4.2.6.8 and 6.1.1.4'
C C 0.0033 0.0016 'International Tables Vol C Tables 4.2.6.8 and 6.1.1.4'
Cl Cl 0.1484 0.1585 'International Tables Vol C Tables 4.2.6.8 and 6.1.1.4'
H H 0.0000 0.0000 'International Tables Vol C Tables 4.2.6.8 and 6.1.1.4'
O O 0.0106 0.0060 'International Tables Vol C Tables 4.2.6.8 and 6.1.1.4'
N N 0.0061 0.0033 'International Tables Vol C Tables 4.2.6.8 and 6.1.1.4'

loop_
_geom_angle_atom_site_label_1
_geom_angle_atom_site_label_2
_geom_angle_atom_site_label_3
_geom_angle
_geom_angle_site_symmetry_1
_geom_angle_site_symmetry_3
C1 Au1 P1 174.7(5) . .
C1 Au1 Au2 103.6(5) . .
P1 Au1 Au2 79.98(15) . .
C17 Au2 P2 175.4(6) . .
C17 Au2 Au1 89.1(6) . .
P2 Au2 Au1 93.57(15) . .
C9 Au3 P3 175.3(6) . .
C9 Au3 Au4 93.2(6) . .
P3 Au3 Au4 91.34(17) . .
C25 Au4 P4 178.9(7) . .
C25 Au4 Au3 98.8(7) . .
P4 Au4 Au3 81.82(17) . .
C40 P1 C34 108.4(10) . .
C40 P1 C33 105.8(9) . .
C34 P1 C33 104.2(8) . .
C40 P1 Au1 111.4(7) . .
C34 P1 Au1 111.6(6) . .
C33 P1 Au1 114.9(6) . .
C46 P2 C33 104.5(9) . .
C46 P2 C52 104.2(8) . .
C33 P2 C52 106.8(9) . .
C46 P2 Au2 113.6(6) . .
C33 P2 Au2 110.5(6) . .
C52 P2 Au2 116.3(6) . .
C58 P3 C65 105.5(10) . .
C58 P3 C59 104.2(10) . .
C65 P3 C59 108.1(11) . .
C58 P3 Au3 112.3(7) . .
C65 P3 Au3 113.8(9) . .
C59 P3 Au3 112.3(6) . .
C77 P4 C58 105.0(10) . .
C77 P4 C71 103.4(10) . .
C58 P4 C71 107.1(10) . .
C77 P4 Au4 115.8(8) . .
C58 P4 Au4 110.5(6) . .
C71 P4 Au4 114.2(7) . .
C2 C1 Au1 173.1(18) . .
C1 C2 C3 176(2) . .
C8 C3 C4 120.4(18) . .
C8 C3 C2 118.6(18) . .
C4 C3 C2 120.6(17) . .
C5 C4 C3 118(2) . .
C6 C5 C4 119(2) . .
C7 C6 C5 124.4(19) . .
C7 C6 N1 112.0(17) . .
C5 C6 N1 123.6(19) . .
C6 C7 C8 117.8(19) . .
C7 C8 C3 120(2) . .
C10 C9 Au3 169.7(19) . .
C9 C10 C11 178(3) . .
C16 C11 C12 117(2) . .
C16 C11 C10 121.4(19) . .
C12 C11 C10 121(2) . .
C11 C12 C13 124(2) . .
C12 C13 C14 122(2) . .
C15 C14 C13 115(2) . .
C15 C14 N2 127(2) . .
C13 C14 N2 117.0(18) . .
C14 C15 C16 122(2) . .
C11 C16 C15 119(2) . .
C18 C17 Au2 178(2) . .
C17 C18 C19 177(2) . .
C24 C19 C20 120(2) . .
C24 C19 C18 119(2) . .
C20 C19 C18 120.3(18) . .
C21 C20 C19 118(2) . .
C22 C21 C20 122(2) . .
C21 C22 C23 121(2) . .
C21 C22 N3 127(2) . .
C23 C22 N3 112.2(19) . .
C24 C23 C22 120(2) . .
C23 C24 C19 118(2) . .
C26 C25 Au4 174(3) . .
C25 C26 C27 177(3) . .
C26 C27 C28 122(2) . .
C26 C27 C32 118(2) . .
C28 C27 C32 120(2) . .
C29 C28 C27 118(2) . .
C30 C29 C28 123(2) . .
C29 C30 C31 121(2) . .
C29 C30 N4 116(2) . .
C31 C30 N4 122(2) . .
C30 C31 C32 121(3) . .
C31 C32 C27 118(2) . .
P2 C33 P1 112.0(9) . .
C35 C34 C39 119(2) . .
C35 C34 P1 117.8(17) . .
C39 C34 P1 123.1(17) . .
C36 C35 C34 118(2) . .
C37 C36 C35 121(3) . .
C38 C37 C36 122(3) . .
C37 C38 C39 122(3) . .
C38 C39 C34 118(2) . .
C41 C40 C45 122(2) . .
C41 C40 P1 118.5(17) . .
C45 C40 P1 119.4(15) . .
C40 C41 C42 124(2) . .
C41 C42 C43 110(3) . .
C44 C43 C42 128(3) . .
C45 C44 C43 115(3) . .
C44 C45 C40 120(2) . .
C47 C46 C51 120.0 . .
C47 C46 P2 115.5(13) . .
C51 C46 P2 124.4(13) . .
C48 C47 C46 120.0 . .
C47 C48 C49 120.0 . .
C50 C49 C48 120.0 . .
C49 C50 C51 120.0 . .
C50 C51 C46 120.0 . .
C53 C52 C57 121(2) . .
C53 C52 P2 119.0(15) . .
C57 C52 P2 120.0(16) . .
C52 C53 C54 121(2) . .
C53 C54 C55 117(2) . .
C56 C55 C54 118(3) . .
C55 C56 C57 123(2) . .
C52 C57 C56 120(2) . .
P3 C58 P4 113.2(11) . .
C60 C59 C64 115(3) . .
C60 C59 P3 121(2) . .
C64 C59 P3 123.3(18) . .
C59 C60 C61 122(4) . .
C62 C61 C60 122(4) . .
C63 C62 C61 114(4) . .
C64 C63 C62 121(3) . .
C59 C64 C63 124(2) . .
C70 C65 C66 116(2) . .
C70 C65 P3 124(2) . .
C66 C65 P3 120(2) . .
C67 C66 C65 118(3) . .
C68 C67 C66 120(3) . .
C67 C68 C69 130(4) . .
C68 C69 C70 110(3) . .
C65 C70 C69 127(3) . .
C72 C71 C76 121(2) . .
C72 C71 P4 122.7(18) . .
C76 C71 P4 115.9(19) . .
C73 C72 C71 115(2) . .
C74 C73 C72 124(2) . .
C75 C74 C73 121(3) . .
C74 C75 C76 117(3) . .
C75 C76 C71 120(3) . .
C78 C77 C82 110(2) . .
C78 C77 P4 126(2) . .
C82 C77 P4 123.5(17) . .
C77 C78 C79 122(3) . .
C80 C79 C78 120(3) . .
C79 C80 C81 119(4) . .
C80 C81 C82 117(3) . .
C81 C82 C77 131(3) . .
Cl2 C83 Cl1 114(3) . .
Cl3 C84 Cl4 126(2) . .
C85 C85 C86 88(6) 2_655 .
C85 C85 C86 52(4) 2_655 2_655
C86 C85 C86 93(5) . 2_655
C85 C85 C87 95(4) 2_655 2_655
C86 C85 C87 80(4) . 2_655
C86 C85 C87 44.7(19) 2_655 2_655
C85 C86 C87 110(3) . .
C85 C86 C85 40(5) . 2_655
C87 C86 C85 73(3) . 2_655
C86 C87 C88 106(3) . .
C86 C87 C85 62(3) . 2_655
C88 C87 C85 151(6) . 2_655
C89 C88 C87 116(3) . .
C88 C89 C90 113(3) . .
C91 C92 C93 102(3) . .
C94 C93 C92 116(3) . .
C95 C94 C93 118(3) . .
C96 C95 C94 121(3) . .
N2 N1 C6 110.5(17) . .
N1 N2 C14 112.6(17) . .
N4 N3 C22 113.1(18) . .
N3 N4 C30 114.5(18) . .

loop_
_geom_bond_atom_site_label_1
_geom_bond_atom_site_label_2
_geom_bond_distance
_geom_bond_site_symmetry_2
Au1 C1 2.022(17) .
Au1 P1 2.272(5) .
Au1 Au2 3.2206(18) .
Au2 C17 2.01(2) .
Au2 P2 2.275(5) .
Au3 C9 2.02(2) .
Au3 P3 2.288(5) .
Au3 Au4 3.131(2) .
Au4 C25 2.06(3) .
Au4 P4 2.279(5) .
P1 C40 1.79(2) .
P1 C34 1.82(2) .
P1 C33 1.856(17) .
P2 C46 1.788(15) .
P2 C33 1.809(19) .
P2 C52 1.82(2) .
P3 C58 1.80(2) .
P3 C65 1.81(2) .
P3 C59 1.83(2) .
P4 C77 1.73(2) .
P4 C58 1.82(2) .
P4 C71 1.86(2) .
C1 C2 1.18(2) .
C2 C3 1.48(2) .
C3 C8 1.39(2) .
C3 C4 1.39(3) .
C4 C5 1.37(2) .
C5 C6 1.35(2) .
C6 C7 1.34(2) .
C6 N1 1.50(2) .
C7 C8 1.37(2) .
C9 C10 1.18(2) .
C10 C11 1.42(3) .
C11 C16 1.36(3) .
C11 C12 1.36(2) .
C12 C13 1.36(2) .
C13 C14 1.39(3) .
C14 C15 1.36(3) .
C14 N2 1.43(2) .
C15 C16 1.45(3) .
C17 C18 1.19(2) .
C18 C19 1.49(3) .
C19 C24 1.36(3) .
C19 C20 1.39(3) .
C20 C21 1.36(3) .
C21 C22 1.29(2) .
C22 C23 1.37(3) .
C22 N3 1.44(2) .
C23 C24 1.36(3) .
C25 C26 1.19(3) .
C26 C27 1.40(3) .
C27 C28 1.40(3) .
C27 C32 1.44(3) .
C28 C29 1.37(3) .
C29 C30 1.33(3) .
C30 C31 1.36(3) .
C30 N4 1.48(2) .
C31 C32 1.37(3) .
C34 C35 1.41(3) .
C34 C39 1.43(3) .
C35 C36 1.40(3) .
C36 C37 1.35(3) .
C37 C38 1.32(3) .
C38 C39 1.39(3) .
C40 C41 1.36(3) .
C40 C45 1.45(3) .
C41 C42 1.42(3) .
C42 C43 1.50(4) .
C43 C44 1.42(3) .
C44 C45 1.40(3) .
C46 C47 1.3900 .
C46 C51 1.3900 .
C47 C48 1.3900 .
C48 C49 1.3900 .
C49 C50 1.3900 .
C50 C51 1.3900 .
C52 C53 1.31(2) .
C52 C57 1.39(2) .
C53 C54 1.43(3) .
C54 C55 1.47(3) .
C55 C56 1.33(3) .
C56 C57 1.39(3) .
C59 C60 1.33(4) .
C59 C64 1.35(3) .
C60 C61 1.41(4) .
C61 C62 1.38(4) .
C62 C63 1.37(3) .
C63 C64 1.36(3) .
C65 C70 1.35(3) .
C65 C66 1.39(3) .
C66 C67 1.36(3) .
C67 C68 1.29(4) .
C68 C69 1.29(4) .
C69 C70 1.39(3) .
C71 C72 1.37(3) .
C71 C76 1.41(3) .
C72 C73 1.36(3) .
C73 C74 1.36(3) .
C74 C75 1.34(3) .
C75 C76 1.39(3) .
C77 C78 1.28(3) .
C77 C82 1.42(3) .
C78 C79 1.55(4) .
C79 C80 1.31(4) .
C80 C81 1.34(4) .
C81 C82 1.35(3) .
C83 Cl2 1.71(5) .
C83 Cl1 1.81(5) .
C84 Cl3 1.604(18) .
C84 Cl4 1.651(18) .
C85 C85 1.21(13) 2_655
C85 C86 1.49(2) .
C85 C86 1.88(9) 2_655
C85 C87 2.03(8) 2_655
C86 C87 1.50(2) .
C86 C85 1.88(9) 2_655
C87 C88 1.51(2) .
C87 C85 2.03(8) 2_655
C88 C89 1.50(2) .
C89 C90 1.51(2) .
C91 C92 1.46(2) .
C92 C93 1.52(2) .
C93 C94 1.51(2) .
C94 C95 1.50(2) .
C95 C96 1.49(2) .
N1 N2 1.22(2) .
N3 N4 1.22(2) .
